data_7221136
loop_
_publ_author_name
'Yan, Feng'
'Zhuang, Xiao-Mei'
'Lu, Tong-Bu'

_publ_section_title
;
 Synthesis and structures of dinuclear cryptates with Zn(ii), Cd(ii) and
 Hg(ii): tuning the cascade binding mode with metal ions
;
_journal_issue 30
_journal_name_full CrystEngComm
_journal_page_first 5832
_journal_paper_doi 10.1039/C5CE00817D
_journal_volume 17
_journal_year 2015
_chemical_formula_moiety 'C36 H54 Cl N8 Zn2, 3(Cl O4), 3(C2 H3 N), 2(H2 O)'
_chemical_formula_sum 'C42 H67 Cl4 N11 O14 Zn2'
_chemical_formula_weight 1222.57
_chemical_name_systematic
; 
 ? 
;
_space_group_IT_number 2
_symmetry_cell_setting triclinic
_symmetry_space_group_name_Hall '-P 1'
_symmetry_space_group_name_H-M 'P -1'
_atom_sites_solution_hydrogens geom
_atom_sites_solution_primary direct
_atom_sites_solution_secondary difmap
_audit_creation_method SHELXL-97
_audit_update_record
;
2015-06-09 deposited with the CCDC.
2015-06-22 downloaded from the CCDC.
;
_cell_angle_alpha 87.296(7)
_cell_angle_beta 66.076(7)
_cell_angle_gamma 81.938(6)
_cell_formula_units_Z 2
_cell_length_a 13.149(5)
_cell_length_b 14.006(5)
_cell_length_c 15.694(6)
_cell_measurement_reflns_used 930
_cell_measurement_temperature 293(2)
_cell_measurement_theta_max 0.00
_cell_measurement_theta_min 0.00
_cell_volume 2615.7(17)
_computing_cell_refinement 'Bruker SMART'
_computing_data_collection 'Bruker SMART'
_computing_data_reduction 'Bruker SAINT'
_computing_molecular_graphics 'Bruker SHELXTL'
_computing_publication_material 'Bruker SHELXTL'
_computing_structure_refinement 'SHELXL-97 (Sheldrick, 1997)'
_computing_structure_solution 'SHELXS-97 (Sheldrick, 1990)'
_diffrn_ambient_temperature 293(2)
_diffrn_measured_fraction_theta_full 0.950
_diffrn_measured_fraction_theta_max 0.950
_diffrn_measurement_device_type 'CCD area detector'
_diffrn_measurement_method 'phi and omega scans'
_diffrn_radiation_monochromator graphite
_diffrn_radiation_source 'fine-focus sealed tube'
_diffrn_radiation_type MoK\a
_diffrn_radiation_wavelength 0.71073
_diffrn_reflns_av_R_equivalents 0.0378
_diffrn_reflns_av_sigmaI/netI 0.0779
_diffrn_reflns_limit_h_max 16
_diffrn_reflns_limit_h_min -16
_diffrn_reflns_limit_k_max 17
_diffrn_reflns_limit_k_min -17
_diffrn_reflns_limit_l_max 20
_diffrn_reflns_limit_l_min -19
_diffrn_reflns_number 20172
_diffrn_reflns_theta_full 27.19
_diffrn_reflns_theta_max 27.19
_diffrn_reflns_theta_min 1.73
_exptl_absorpt_coefficient_mu 1.195
_exptl_absorpt_correction_T_max 0.7464
_exptl_absorpt_correction_T_min 0.6401
_exptl_absorpt_correction_type none
_exptl_crystal_colour colorless
_exptl_crystal_density_diffrn 1.547
_exptl_crystal_density_method 'not measured'
_exptl_crystal_description block
_exptl_crystal_F_000 1264
_exptl_crystal_size_max 0.41
_exptl_crystal_size_mid 0.34
_exptl_crystal_size_min 0.26
_refine_diff_density_max 1.119
_refine_diff_density_min -0.707
_refine_diff_density_rms 0.093
_refine_ls_extinction_method none
_refine_ls_goodness_of_fit_ref 1.012
_refine_ls_hydrogen_treatment mixed
_refine_ls_matrix_type full
_refine_ls_number_parameters 661
_refine_ls_number_reflns 11058
_refine_ls_number_restraints 0
_refine_ls_restrained_S_all 1.012
_refine_ls_R_factor_all 0.1103
_refine_ls_R_factor_gt 0.0550
_refine_ls_shift/su_max 0.008
_refine_ls_shift/su_mean 0.000
_refine_ls_structure_factor_coef Fsqd
_refine_ls_weighting_details 'calc w=1/[\s^2^(Fo^2^)+(0.0855P)^2^+0.0000P] where P=(Fo^2^+2Fc^2^)/3'
_refine_ls_weighting_scheme calc
_refine_ls_wR_factor_gt 0.1370
_refine_ls_wR_factor_ref 0.1651
_reflns_number_gt 6326
_reflns_number_total 11058
_reflns_threshold_expression >2sigma(I)
_cod_data_source_file c5ce00817d2.cif
_cod_data_source_block 1
_cod_depositor_comments
;
The following automatic conversions were performed:

'_symmetry_cell_setting' value 'Triclinic' changed to 'triclinic'
according to
/usr/data/users/saulius/crontab/automatic-downloads/rss-feeds/RSC/lib/dictionaries/cif_core.dic
dictionary named 'cif_core.dic' version 2.4.2 from 2011-04-26.

Automatic conversion script
Id: cif_fix_values 3271 2015-04-21 07:52:19Z andrius 

 Adding full bibliography for 7221133--7221140.cif.
;
_cod_original_cell_volume 2615.6(16)
_cod_original_sg_symbol_H-M P-1
_cod_database_code 7221136

loop_
_symmetry_equiv_pos_as_xyz
'x, y, z'
'-x, -y, -z'

loop_
_atom_site_label
_atom_site_type_symbol
_atom_site_fract_x
_atom_site_fract_y
_atom_site_fract_z
_atom_site_U_iso_or_equiv
_atom_site_adp_type
_atom_site_occupancy
_atom_site_symmetry_multiplicity
_atom_site_calc_flag
_atom_site_refinement_flags
C1 C 0.8715(4) 0.7579(4) 0.5080(3) 0.0514(13) Uani 1 1 d .
H1A H 0.8901 0.8231 0.4947 0.062 Uiso 1 1 calc R
H1B H 0.8923 0.7334 0.5583 0.062 Uiso 1 1 calc R
C2 C 0.7462(4) 0.7583(4) 0.5371(3) 0.0500(13) Uani 1 1 d .
H2A H 0.7269 0.6939 0.5547 0.060 Uiso 1 1 calc R
H2B H 0.7049 0.8007 0.5907 0.060 Uiso 1 1 calc R
C3 C 1.0403(4) 0.7309(4) 0.3634(3) 0.0487(12) Uani 1 1 d .
H3A H 1.0919 0.6774 0.3260 0.058 Uiso 1 1 calc R
H3B H 1.0743 0.7565 0.4004 0.058 Uiso 1 1 calc R
C4 C 1.0177(4) 0.8089(4) 0.3001(3) 0.0464(12) Uani 1 1 d .
H4A H 0.9687 0.8636 0.3373 0.056 Uiso 1 1 calc R
H4B H 1.0877 0.8309 0.2584 0.056 Uiso 1 1 calc R
C5 C 0.9496(4) 0.5940(3) 0.4471(3) 0.0473(12) Uani 1 1 d .
H5A H 0.8905 0.5807 0.5063 0.057 Uiso 1 1 calc R
H5B H 1.0209 0.5784 0.4527 0.057 Uiso 1 1 calc R
C6 C 0.9482(4) 0.5314(3) 0.3713(3) 0.0456(12) Uani 1 1 d .
H6A H 1.0110 0.5407 0.3131 0.055 Uiso 1 1 calc R
H6B H 0.9559 0.4641 0.3880 0.055 Uiso 1 1 calc R
C7 C 0.3661(4) 0.7450(4) 0.1415(4) 0.0528(13) Uani 1 1 d .
H7A H 0.3494 0.6791 0.1516 0.063 Uiso 1 1 calc R
H7B H 0.3150 0.7808 0.1172 0.063 Uiso 1 1 calc R
C8 C 0.3496(4) 0.7900(4) 0.2330(4) 0.0500(13) Uani 1 1 d .
H8A H 0.3593 0.8576 0.2240 0.060 Uiso 1 1 calc R
H8B H 0.2740 0.7856 0.2786 0.060 Uiso 1 1 calc R
C9 C 0.5254(4) 0.6642(4) 0.0080(4) 0.0512(13) Uani 1 1 d .
H9A H 0.5860 0.6813 -0.0486 0.061 Uiso 1 1 calc R
H9B H 0.4661 0.6482 -0.0083 0.061 Uiso 1 1 calc R
C10 C 0.5676(4) 0.5781(3) 0.0523(4) 0.0481(12) Uani 1 1 d .
H10A H 0.5058 0.5584 0.1065 0.058 Uiso 1 1 calc R
H10B H 0.5982 0.5245 0.0082 0.058 Uiso 1 1 calc R
C11 C 0.4989(4) 0.8393(4) 0.0244(4) 0.0495(12) Uani 1 1 d .
H11A H 0.4444 0.8903 0.0635 0.059 Uiso 1 1 calc R
H11B H 0.4873 0.8359 -0.0325 0.059 Uiso 1 1 calc R
C12 C 0.6160(4) 0.8620(3) 0.0014(3) 0.0450(12) Uani 1 1 d .
H12A H 0.6704 0.8136 -0.0415 0.054 Uiso 1 1 calc R
H12B H 0.6252 0.9242 -0.0287 0.054 Uiso 1 1 calc R
C13 C 0.7007(4) 0.9002(3) 0.4538(3) 0.0486(12) Uani 1 1 d .
H13A H 0.6438 0.9274 0.5121 0.058 Uiso 1 1 calc R
H13B H 0.7708 0.9233 0.4439 0.058 Uiso 1 1 calc R
C14 C 0.6674(4) 0.9322(3) 0.3764(3) 0.0402(11) Uani 1 1 d .
C15 C 0.5588(4) 0.9292(3) 0.3851(3) 0.0448(12) Uani 1 1 d .
H15 H 0.5034 0.9175 0.4429 0.054 Uiso 1 1 calc R
C16 C 0.5321(4) 0.9434(3) 0.3088(3) 0.0442(12) Uani 1 1 d .
H16 H 0.4588 0.9414 0.3155 0.053 Uiso 1 1 calc R
C17 C 0.6141(4) 0.9605(3) 0.2215(3) 0.0402(11) Uani 1 1 d .
C18 C 0.7195(4) 0.9710(3) 0.2152(3) 0.0419(11) Uani 1 1 d .
H18 H 0.7738 0.9868 0.1583 0.050 Uiso 1 1 calc R
C19 C 0.7457(4) 0.9583(3) 0.2921(4) 0.0438(12) Uani 1 1 d .
H19 H 0.8167 0.9674 0.2869 0.053 Uiso 1 1 calc R
C20 C 0.5905(4) 0.9583(3) 0.1365(3) 0.0442(12) Uani 1 1 d .
H20A H 0.5101 0.9700 0.1539 0.053 Uiso 1 1 calc R
H20B H 0.6242 1.0090 0.0947 0.053 Uiso 1 1 calc R
C21 C 1.0490(3) 0.7117(3) 0.1633(3) 0.0409(11) Uani 1 1 d .
H21A H 1.0866 0.6574 0.1848 0.049 Uiso 1 1 calc R
H21B H 1.1048 0.7515 0.1247 0.049 Uiso 1 1 calc R
C22 C 0.9924(3) 0.6761(3) 0.1079(3) 0.0370(10) Uani 1 1 d .
C23 C 0.9573(4) 0.7380(3) 0.0514(3) 0.0384(11) Uani 1 1 d .
H23 H 0.9793 0.7992 0.0396 0.046 Uiso 1 1 calc R
C24 C 0.8891(3) 0.7091(3) 0.0120(3) 0.0395(11) Uani 1 1 d .
H24 H 0.8671 0.7507 -0.0272 0.047 Uiso 1 1 calc R
C25 C 0.8537(3) 0.6194(3) 0.0303(3) 0.0374(10) Uani 1 1 d .
C26 C 0.8947(4) 0.5552(3) 0.0824(3) 0.0393(11) Uani 1 1 d .
H26 H 0.8755 0.4930 0.0916 0.047 Uiso 1 1 calc R
C27 C 0.9632(4) 0.5829(3) 0.1204(3) 0.0404(11) Uani 1 1 d .
H27 H 0.9907 0.5390 0.1549 0.048 Uiso 1 1 calc R
C28 C 0.7672(4) 0.5953(4) -0.0006(3) 0.0473(12) Uani 1 1 d .
H28A H 0.7877 0.5303 -0.0262 0.057 Uiso 1 1 calc R
H28B H 0.7631 0.6394 -0.0490 0.057 Uiso 1 1 calc R
C29 C 0.7490(4) 0.5100(3) 0.4298(3) 0.0442(11) Uani 1 1 d .
H29A H 0.7700 0.4406 0.4264 0.053 Uiso 1 1 calc R
H29B H 0.7349 0.5317 0.4919 0.053 Uiso 1 1 calc R
C30 C 0.6458(4) 0.5344(3) 0.4121(3) 0.0382(10) Uani 1 1 d .
C31 C 0.6356(4) 0.4904(3) 0.3389(3) 0.0441(11) Uani 1 1 d .
H31 H 0.6876 0.4381 0.3077 0.053 Uiso 1 1 calc R
C32 C 0.5503(4) 0.5230(3) 0.3121(3) 0.0438(11) Uani 1 1 d .
H32 H 0.5446 0.4925 0.2632 0.053 Uiso 1 1 calc R
C33 C 0.4711(4) 0.6021(3) 0.3578(3) 0.0403(11) Uani 1 1 d .
C34 C 0.4768(4) 0.6407(3) 0.4348(3) 0.0443(12) Uani 1 1 d .
H34 H 0.4223 0.6903 0.4686 0.053 Uiso 1 1 calc R
C35 C 0.5628(4) 0.6065(3) 0.4624(3) 0.0410(11) Uani 1 1 d .
H35 H 0.5646 0.6324 0.5152 0.049 Uiso 1 1 calc R
C36 C 0.3917(4) 0.6493(3) 0.3191(4) 0.0474(12) Uani 1 1 d .
H36A H 0.3183 0.6655 0.3692 0.057 Uiso 1 1 calc R
H36B H 0.3844 0.6052 0.2766 0.057 Uiso 1 1 calc R
C37 C 0.7962(18) 0.2132(8) 0.1665(8) 0.352(15) Uani 1 1 d .
H37A H 0.8620 0.1836 0.1161 0.528 Uiso 1 1 calc R
H37B H 0.7461 0.1662 0.1949 0.528 Uiso 1 1 calc R
H37C H 0.8175 0.2380 0.2120 0.528 Uiso 1 1 calc R
C38 C 0.7275(12) 0.3095(7) 0.1227(8) 0.156(5) Uani 1 1 d .
Cl1 Cl 0.70643(8) 0.72186(7) 0.25007(7) 0.0318(2) Uani 1 1 d .
Cl2 Cl 0.26955(11) 0.44171(9) 0.24831(9) 0.0525(3) Uani 1 1 d .
Cl3 Cl 0.86816(12) 0.02468(10) 0.91825(10) 0.0612(4) Uani 1 1 d .
Cl4 Cl 0.79959(14) 0.15068(14) 0.47023(13) 0.0892(6) Uani 1 1 d .
N1 N 0.9333(3) 0.6971(3) 0.4253(3) 0.0398(9) Uani 1 1 d .
N2 N 0.7147(3) 0.7918(3) 0.4591(2) 0.0388(9) Uani 1 1 d .
H2C H 0.6454 0.7746 0.4739 0.047 Uiso 1 1 calc R
N3 N 0.9635(3) 0.7689(3) 0.2447(2) 0.0341(8) Uani 1 1 d .
H3C H 0.9348 0.8208 0.2205 0.041 Uiso 1 1 calc R
N4 N 0.8420(3) 0.5570(2) 0.3595(2) 0.0361(8) Uani 1 1 d .
H4C H 0.8543 0.5311 0.3036 0.043 Uiso 1 1 calc R
N5 N 0.4825(3) 0.7463(3) 0.0736(3) 0.0401(9) Uani 1 1 d .
N6 N 0.4322(3) 0.7393(3) 0.2681(3) 0.0387(9) Uani 1 1 d .
H6C H 0.4331 0.7794 0.3117 0.046 Uiso 1 1 calc R
N7 N 0.6555(3) 0.6029(2) 0.0804(2) 0.0372(9) Uani 1 1 d .
H7C H 0.6623 0.5567 0.1212 0.045 Uiso 1 1 calc R
N8 N 0.6361(3) 0.8636(2) 0.0879(2) 0.0368(9) Uani 1 1 d .
H8C H 0.7119 0.8591 0.0686 0.044 Uiso 1 1 calc R
N9 N 0.7034(7) 0.3774(5) 0.0994(7) 0.138(3) Uani 1 1 d .
O1 O 0.2413(5) 0.5212(4) 0.2001(4) 0.1243(19) Uani 1 1 d .
O2 O 0.3858(4) 0.4236(4) 0.2090(4) 0.1163(19) Uani 1 1 d .
O3 O 0.2292(5) 0.4697(4) 0.3412(3) 0.1146(18) Uani 1 1 d .
O4 O 0.2272(5) 0.3617(4) 0.2348(5) 0.135(2) Uani 1 1 d .
O5 O 0.7944(5) 0.0443(4) 0.8737(5) 0.135(2) Uani 1 1 d .
O6 O 0.8586(4) -0.0668(3) 0.9585(3) 0.0904(14) Uani 1 1 d .
O7 O 0.9762(4) 0.0355(4) 0.8569(4) 0.1129(19) Uani 1 1 d .
O8 O 0.8293(7) 0.0961(5) 0.9886(5) 0.180(3) Uani 1 1 d .
O9 O 0.8483(6) 0.2259(5) 0.4775(5) 0.154(3) Uani 1 1 d .
O10 O 0.7481(7) 0.1833(7) 0.4012(5) 0.205(4) Uani 1 1 d .
O11 O 0.8710(5) 0.0710(4) 0.4287(5) 0.152(3) Uani 1 1 d .
O12 O 0.7092(4) 0.1334(4) 0.5505(4) 0.134(2) Uani 1 1 d .
Zn1 Zn 0.82362(4) 0.70801(3) 0.34166(3) 0.03220(15) Uani 1 1 d .
Zn2 Zn 0.59100(4) 0.73279(3) 0.15810(3) 0.03245(15) Uani 1 1 d .
N10 N 0.6778(7) 0.9107(7) 0.7572(7) 0.141(3) Uani 1 1 d .
C40 C 0.7586(10) 0.9331(9) 0.7160(9) 0.143(5) Uani 1 1 d .
C39 C 0.8662(10) 0.9734(9) 0.6485(10) 0.212(7) Uani 1 1 d .
H39A H 0.8802 0.9579 0.5854 0.319 Uiso 1 1 calc R
H39B H 0.9288 0.9451 0.6621 0.319 Uiso 1 1 calc R
H39C H 0.8565 1.0422 0.6560 0.319 Uiso 1 1 calc R
O13 O 0.5282(4) 0.1975(4) 0.3932(4) 0.1210(19) Uani 1 1 d .
N11 N -0.0777(6) 0.3722(4) 0.2344(4) 0.0977(19) Uani 1 1 d .
C42 C -0.0349(10) 0.3056(6) 0.2365(6) 0.159(5) Uani 1 1 d .
O14 O 0.5064(8) 0.7844(6) 0.7770(6) 0.210(4) Uani 1 1 d .
C41 C 0.0446(9) 0.2191(8) 0.2475(7) 0.161(4) Uani 1 1 d .
H41A H 0.1204 0.2257 0.2058 0.242 Uiso 1 1 calc R
H41B H 0.0243 0.1606 0.2330 0.242 Uiso 1 1 calc R
H41C H 0.0386 0.2170 0.3106 0.242 Uiso 1 1 calc R

loop_
_atom_site_aniso_label
_atom_site_aniso_U_11
_atom_site_aniso_U_22
_atom_site_aniso_U_33
_atom_site_aniso_U_23
_atom_site_aniso_U_13
_atom_site_aniso_U_12
C1 0.064(3) 0.062(3) 0.037(3) 0.006(2) -0.029(3) -0.013(3)
C2 0.062(3) 0.057(3) 0.028(3) 0.004(2) -0.015(2) -0.006(3)
C3 0.043(3) 0.064(3) 0.049(3) 0.011(3) -0.027(2) -0.018(2)
C4 0.040(3) 0.056(3) 0.048(3) 0.015(2) -0.020(2) -0.019(2)
C5 0.045(3) 0.055(3) 0.050(3) 0.021(2) -0.030(2) -0.006(2)
C6 0.041(3) 0.045(3) 0.051(3) 0.014(2) -0.021(2) -0.002(2)
C7 0.041(3) 0.063(3) 0.065(4) 0.014(3) -0.030(3) -0.015(2)
C8 0.030(2) 0.052(3) 0.059(3) 0.009(3) -0.012(2) 0.001(2)
C9 0.054(3) 0.060(3) 0.053(3) -0.004(3) -0.032(3) -0.015(3)
C10 0.053(3) 0.043(3) 0.054(3) -0.003(2) -0.024(3) -0.015(2)
C11 0.055(3) 0.050(3) 0.053(3) 0.010(2) -0.033(3) -0.005(2)
C12 0.057(3) 0.041(3) 0.036(3) 0.015(2) -0.017(2) -0.012(2)
C13 0.060(3) 0.037(3) 0.045(3) -0.011(2) -0.018(3) -0.003(2)
C14 0.048(3) 0.026(2) 0.044(3) -0.008(2) -0.018(2) 0.002(2)
C15 0.048(3) 0.034(2) 0.040(3) -0.008(2) -0.008(2) 0.006(2)
C16 0.040(3) 0.034(2) 0.050(3) -0.007(2) -0.011(2) 0.003(2)
C17 0.047(3) 0.025(2) 0.043(3) 0.000(2) -0.014(2) 0.0006(19)
C18 0.056(3) 0.027(2) 0.040(3) 0.005(2) -0.015(2) -0.009(2)
C19 0.046(3) 0.026(2) 0.058(3) -0.003(2) -0.019(3) -0.007(2)
C20 0.048(3) 0.031(2) 0.050(3) 0.010(2) -0.018(2) -0.001(2)
C21 0.028(2) 0.052(3) 0.035(3) 0.012(2) -0.007(2) -0.006(2)
C22 0.025(2) 0.048(3) 0.029(2) 0.000(2) -0.0027(18) -0.0013(19)
C23 0.038(2) 0.042(3) 0.029(2) 0.008(2) -0.006(2) -0.012(2)
C24 0.033(2) 0.048(3) 0.028(2) 0.008(2) -0.0034(19) -0.002(2)
C25 0.034(2) 0.042(3) 0.027(2) -0.008(2) -0.0026(19) -0.0009(19)
C26 0.038(2) 0.032(2) 0.036(3) -0.007(2) -0.005(2) 0.0035(19)
C27 0.037(2) 0.036(2) 0.035(3) 0.001(2) -0.006(2) 0.0087(19)
C28 0.046(3) 0.049(3) 0.042(3) -0.012(2) -0.012(2) -0.006(2)
C29 0.051(3) 0.038(3) 0.044(3) 0.016(2) -0.020(2) -0.012(2)
C30 0.045(3) 0.033(2) 0.036(3) 0.014(2) -0.013(2) -0.014(2)
C31 0.048(3) 0.033(2) 0.048(3) 0.006(2) -0.015(2) -0.010(2)
C32 0.055(3) 0.037(3) 0.042(3) 0.008(2) -0.018(2) -0.019(2)
C33 0.035(2) 0.042(3) 0.040(3) 0.012(2) -0.007(2) -0.018(2)
C34 0.038(3) 0.042(3) 0.042(3) 0.007(2) -0.004(2) -0.011(2)
C35 0.046(3) 0.043(3) 0.030(3) 0.013(2) -0.009(2) -0.017(2)
C36 0.040(3) 0.049(3) 0.052(3) 0.013(2) -0.016(2) -0.016(2)
C37 0.63(3) 0.096(8) 0.122(10) -0.016(7) 0.094(14) -0.143(14)
C38 0.246(13) 0.071(6) 0.118(8) 0.000(6) -0.028(8) -0.051(8)
Cl1 0.0318(5) 0.0309(5) 0.0312(5) 0.0021(4) -0.0116(4) -0.0036(4)
Cl2 0.0500(7) 0.0556(8) 0.0493(8) 0.0027(6) -0.0156(6) -0.0137(6)
Cl3 0.0685(9) 0.0520(8) 0.0604(9) 0.0220(7) -0.0198(7) -0.0262(7)
Cl4 0.0629(10) 0.1071(14) 0.0764(12) -0.0315(10) -0.0007(9) -0.0181(10)
N1 0.040(2) 0.047(2) 0.036(2) 0.0099(18) -0.0190(18) -0.0079(17)
N2 0.043(2) 0.040(2) 0.031(2) 0.0012(17) -0.0124(17) -0.0051(17)
N3 0.0345(19) 0.040(2) 0.030(2) 0.0101(16) -0.0149(16) -0.0099(16)
N4 0.042(2) 0.035(2) 0.030(2) 0.0082(16) -0.0132(17) -0.0072(16)
N5 0.038(2) 0.041(2) 0.046(2) 0.0079(18) -0.0219(18) -0.0107(17)
N6 0.0306(19) 0.039(2) 0.042(2) 0.0055(17) -0.0104(17) -0.0071(16)
N7 0.044(2) 0.0314(19) 0.036(2) 0.0022(16) -0.0150(17) -0.0070(16)
N8 0.036(2) 0.033(2) 0.039(2) 0.0078(17) -0.0127(17) -0.0075(15)
N9 0.144(7) 0.070(5) 0.196(9) 0.026(5) -0.066(6) -0.023(5)
O1 0.170(5) 0.104(4) 0.111(4) 0.044(3) -0.075(4) -0.012(4)
O2 0.056(3) 0.125(4) 0.145(5) -0.045(4) -0.015(3) -0.007(3)
O3 0.131(4) 0.148(5) 0.045(3) 0.003(3) -0.012(3) -0.029(4)
O4 0.143(5) 0.103(4) 0.182(6) 0.011(4) -0.074(5) -0.070(4)
O5 0.113(4) 0.142(5) 0.177(6) 0.074(4) -0.089(4) -0.031(4)
O6 0.083(3) 0.059(3) 0.113(4) 0.045(2) -0.022(3) -0.024(2)
O7 0.068(3) 0.107(4) 0.131(4) 0.068(3) -0.011(3) -0.023(3)
O8 0.273(9) 0.106(5) 0.115(5) -0.021(4) -0.012(5) -0.076(5)
O9 0.169(6) 0.168(6) 0.143(5) -0.039(5) -0.054(5) -0.091(5)
O10 0.181(7) 0.334(12) 0.132(6) -0.020(7) -0.099(6) -0.019(7)
O11 0.091(4) 0.123(5) 0.171(6) -0.033(4) 0.018(4) 0.004(3)
O12 0.094(4) 0.132(5) 0.102(4) 0.012(3) 0.030(3) 0.002(3)
Zn1 0.0331(3) 0.0322(3) 0.0296(3) 0.0053(2) -0.0112(2) -0.0051(2)
Zn2 0.0310(3) 0.0309(3) 0.0335(3) 0.0038(2) -0.0110(2) -0.0050(2)
N10 0.093(6) 0.160(8) 0.167(8) -0.015(6) -0.061(6) 0.030(6)
C40 0.090(7) 0.164(10) 0.182(12) -0.095(9) -0.066(8) 0.029(7)
C39 0.132(10) 0.223(15) 0.278(17) -0.082(13) -0.070(11) -0.022(10)
O13 0.103(4) 0.121(4) 0.117(4) -0.026(3) -0.017(3) -0.021(3)
N11 0.124(5) 0.059(4) 0.092(5) -0.008(3) -0.031(4) 0.009(3)
C42 0.239(12) 0.055(5) 0.076(6) 0.003(4) 0.026(6) 0.044(6)
O14 0.261(10) 0.179(7) 0.167(7) -0.012(6) -0.095(7) 0.073(7)
C41 0.172(10) 0.144(9) 0.119(8) 0.005(7) -0.010(7) -0.017(8)

loop_
_atom_type_symbol
_atom_type_description
_atom_type_scat_dispersion_real
_atom_type_scat_dispersion_imag
_atom_type_scat_source
C C 0.0033 0.0016 'International Tables Vol C Tables 4.2.6.8 and 6.1.1.4'
H H 0.0000 0.0000 'International Tables Vol C Tables 4.2.6.8 and 6.1.1.4'
N N 0.0061 0.0033 'International Tables Vol C Tables 4.2.6.8 and 6.1.1.4'
O O 0.0106 0.0060 'International Tables Vol C Tables 4.2.6.8 and 6.1.1.4'
Cl Cl 0.1484 0.1585 'International Tables Vol C Tables 4.2.6.8 and 6.1.1.4'
Zn Zn 0.2839 1.4301 'International Tables Vol C Tables 4.2.6.8 and 6.1.1.4'

loop_
_geom_angle_atom_site_label_1
_geom_angle_atom_site_label_2
_geom_angle_atom_site_label_3
_geom_angle
N1 C1 C2 109.6(4)
N1 C1 H1A 109.8
C2 C1 H1A 109.8
N1 C1 H1B 109.8
C2 C1 H1B 109.8
H1A C1 H1B 108.2
N2 C2 C1 110.0(4)
N2 C2 H2A 109.7
C1 C2 H2A 109.7
N2 C2 H2B 109.7
C1 C2 H2B 109.7
H2A C2 H2B 108.2
N1 C3 C4 109.2(4)
N1 C3 H3A 109.8
C4 C3 H3A 109.8
N1 C3 H3B 109.8
C4 C3 H3B 109.8
H3A C3 H3B 108.3
N3 C4 C3 109.2(4)
N3 C4 H4A 109.8
C3 C4 H4A 109.8
N3 C4 H4B 109.8
C3 C4 H4B 109.8
H4A C4 H4B 108.3
N1 C5 C6 110.7(4)
N1 C5 H5A 109.5
C6 C5 H5A 109.5
N1 C5 H5B 109.5
C6 C5 H5B 109.5
H5A C5 H5B 108.1
N4 C6 C5 110.0(4)
N4 C6 H6A 109.7
C5 C6 H6A 109.7
N4 C6 H6B 109.7
C5 C6 H6B 109.7
H6A C6 H6B 108.2
N5 C7 C8 110.0(4)
N5 C7 H7A 109.7
C8 C7 H7A 109.7
N5 C7 H7B 109.7
C8 C7 H7B 109.7
H7A C7 H7B 108.2
N6 C8 C7 110.2(4)
N6 C8 H8A 109.6
C7 C8 H8A 109.6
N6 C8 H8B 109.6
C7 C8 H8B 109.6
H8A C8 H8B 108.1
N5 C9 C10 109.7(4)
N5 C9 H9A 109.7
C10 C9 H9A 109.7
N5 C9 H9B 109.7
C10 C9 H9B 109.7
H9A C9 H9B 108.2
N7 C10 C9 110.1(4)
N7 C10 H10A 109.6
C9 C10 H10A 109.6
N7 C10 H10B 109.6
C9 C10 H10B 109.6
H10A C10 H10B 108.2
N5 C11 C12 110.2(4)
N5 C11 H11A 109.6
C12 C11 H11A 109.6
N5 C11 H11B 109.6
C12 C11 H11B 109.6
H11A C11 H11B 108.1
N8 C12 C11 110.1(4)
N8 C12 H12A 109.7
C11 C12 H12A 109.7
N8 C12 H12B 109.6
C11 C12 H12B 109.7
H12A C12 H12B 108.2
C14 C13 N2 110.3(3)
C14 C13 H13A 109.6
N2 C13 H13A 109.6
C14 C13 H13B 109.6
N2 C13 H13B 109.6
H13A C13 H13B 108.1
C19 C14 C15 118.7(5)
C19 C14 C13 120.7(4)
C15 C14 C13 120.4(4)
C16 C15 C14 120.5(5)
C16 C15 H15 119.7
C14 C15 H15 119.7
C15 C16 C17 120.5(5)
C15 C16 H16 119.7
C17 C16 H16 119.7
C18 C17 C16 118.3(5)
C18 C17 C20 121.1(4)
C16 C17 C20 120.3(4)
C17 C18 C19 120.9(4)
C17 C18 H18 119.5
C19 C18 H18 119.5
C14 C19 C18 120.4(5)
C14 C19 H19 119.8
C18 C19 H19 119.8
N8 C20 C17 110.8(4)
N8 C20 H20A 109.5
C17 C20 H20A 109.5
N8 C20 H20B 109.5
C17 C20 H20B 109.5
H20A C20 H20B 108.1
N3 C21 C22 109.2(3)
N3 C21 H21A 109.8
C22 C21 H21A 109.8
N3 C21 H21B 109.8
C22 C21 H21B 109.8
H21A C21 H21B 108.3
C23 C22 C27 118.8(4)
C23 C22 C21 120.4(4)
C27 C22 C21 120.4(4)
C22 C23 C24 120.1(4)
C22 C23 H23 119.9
C24 C23 H23 119.9
C25 C24 C23 120.7(4)
C25 C24 H24 119.7
C23 C24 H24 119.7
C24 C25 C26 119.0(4)
C24 C25 C28 119.8(4)
C26 C25 C28 121.1(4)
C27 C26 C25 120.4(4)
C27 C26 H26 119.8
C25 C26 H26 119.8
C26 C27 C22 120.7(4)
C26 C27 H27 119.7
C22 C27 H27 119.7
C25 C28 N7 109.7(4)
C25 C28 H28A 109.7
N7 C28 H28A 109.7
C25 C28 H28B 109.7
N7 C28 H28B 109.7
H28A C28 H28B 108.2
C30 C29 N4 109.9(4)
C30 C29 H29A 109.7
N4 C29 H29A 109.7
C30 C29 H29B 109.7
N4 C29 H29B 109.7
H29A C29 H29B 108.2
C35 C30 C31 118.8(4)
C35 C30 C29 120.8(4)
C31 C30 C29 120.2(4)
C32 C31 C30 120.8(4)
C32 C31 H31 119.6
C30 C31 H31 119.6
C31 C32 C33 120.7(4)
C31 C32 H32 119.7
C33 C32 H32 119.7
C34 C33 C32 118.0(4)
C34 C33 C36 120.5(4)
C32 C33 C36 121.1(4)
C33 C34 C35 120.9(4)
C33 C34 H34 119.6
C35 C34 H34 119.6
C30 C35 C34 120.4(4)
C30 C35 H35 119.8
C34 C35 H35 119.8
C33 C36 N6 110.4(4)
C33 C36 H36A 109.6
N6 C36 H36A 109.6
C33 C36 H36B 109.6
N6 C36 H36B 109.6
H36A C36 H36B 108.1
C38 C37 H37A 109.5
C38 C37 H37B 109.5
H37A C37 H37B 109.5
C38 C37 H37C 109.5
H37A C37 H37C 109.5
H37B C37 H37C 109.5
N9 C38 C37 163.7(14)
Zn2 Cl1 Zn1 179.04(5)
O4 Cl2 O2 108.7(4)
O4 Cl2 O3 113.6(4)
O2 Cl2 O3 111.3(3)
O4 Cl2 O1 110.4(4)
O2 Cl2 O1 105.8(4)
O3 Cl2 O1 106.9(4)
O7 Cl3 O5 110.3(4)
O7 Cl3 O6 113.3(3)
O5 Cl3 O6 109.8(3)
O7 Cl3 O8 109.6(4)
O5 Cl3 O8 103.6(5)
O6 Cl3 O8 109.9(4)
O9 Cl4 O11 115.3(4)
O9 Cl4 O12 113.5(4)
O11 Cl4 O12 114.7(4)
O9 Cl4 O10 104.2(5)
O11 Cl4 O10 103.1(5)
O12 Cl4 O10 104.1(4)
C1 N1 C5 113.1(4)
C1 N1 C3 112.9(4)
C5 N1 C3 111.5(4)
C1 N1 Zn1 106.7(3)
C5 N1 Zn1 105.5(3)
C3 N1 Zn1 106.5(3)
C2 N2 C13 111.2(4)
C2 N2 Zn1 106.8(3)
C13 N2 Zn1 120.2(3)
C2 N2 H2C 105.9
C13 N2 H2C 105.9
Zn1 N2 H2C 105.9
C21 N3 C4 110.8(3)
C21 N3 Zn1 120.8(3)
C4 N3 Zn1 106.6(3)
C21 N3 H3C 105.9
C4 N3 H3C 105.9
Zn1 N3 H3C 105.9
C6 N4 C29 112.2(3)
C6 N4 Zn1 106.3(3)
C29 N4 Zn1 120.6(3)
C6 N4 H4C 105.6
C29 N4 H4C 105.6
Zn1 N4 H4C 105.6
C9 N5 C7 113.7(4)
C9 N5 C11 111.6(4)
C7 N5 C11 112.1(4)
C9 N5 Zn2 106.2(3)
C7 N5 Zn2 106.3(3)
C11 N5 Zn2 106.2(3)
C8 N6 C36 110.7(3)
C8 N6 Zn2 107.2(3)
C36 N6 Zn2 120.4(3)
C8 N6 H6C 105.9
C36 N6 H6C 105.9
Zn2 N6 H6C 105.9
C10 N7 C28 111.1(3)
C10 N7 Zn2 107.2(3)
C28 N7 Zn2 119.5(3)
C10 N7 H7C 106.1
C28 N7 H7C 106.1
Zn2 N7 H7C 106.1
C20 N8 C12 111.1(3)
C20 N8 Zn2 121.3(3)
C12 N8 Zn2 106.6(2)
C20 N8 H8C 105.6
C12 N8 H8C 105.6
Zn2 N8 H8C 105.6
N2 Zn1 N4 116.72(14)
N2 Zn1 N3 117.54(14)
N4 Zn1 N3 117.73(13)
N2 Zn1 N1 80.24(14)
N4 Zn1 N1 80.89(13)
N3 Zn1 N1 80.38(13)
N2 Zn1 Cl1 99.81(11)
N4 Zn1 Cl1 99.81(10)
N3 Zn1 Cl1 98.88(10)
N1 Zn1 Cl1 179.17(10)
N6 Zn2 N7 117.27(14)
N6 Zn2 N8 116.88(14)
N7 Zn2 N8 118.00(14)
N6 Zn2 N5 80.82(14)
N7 Zn2 N5 80.44(14)
N8 Zn2 N5 80.52(13)
N6 Zn2 Cl1 98.81(11)
N7 Zn2 Cl1 100.73(10)
N8 Zn2 Cl1 98.66(10)
N5 Zn2 Cl1 178.80(10)
N10 C40 C39 171.8(14)
C40 C39 H39A 109.5
C40 C39 H39B 109.5
H39A C39 H39B 109.5
C40 C39 H39C 109.5
H39A C39 H39C 109.5
H39B C39 H39C 109.5
N11 C42 C41 166.9(15)
C42 C41 H41A 109.5
C42 C41 H41B 109.5
H41A C41 H41B 109.5
C42 C41 H41C 109.5
H41A C41 H41C 109.5
H41B C41 H41C 109.5

loop_
_geom_bond_atom_site_label_1
_geom_bond_atom_site_label_2
_geom_bond_distance
C1 N1 1.458(6)
C1 C2 1.519(7)
C1 H1A 0.9700
C1 H1B 0.9700
C2 N2 1.479(6)
C2 H2A 0.9700
C2 H2B 0.9700
C3 N1 1.478(6)
C3 C4 1.522(7)
C3 H3A 0.9700
C3 H3B 0.9700
C4 N3 1.495(5)
C4 H4A 0.9700
C4 H4B 0.9700
C5 N1 1.475(6)
C5 C6 1.517(7)
C5 H5A 0.9700
C5 H5B 0.9700
C6 N4 1.475(5)
C6 H6A 0.9700
C6 H6B 0.9700
C7 N5 1.470(6)
C7 C8 1.517(7)
C7 H7A 0.9700
C7 H7B 0.9700
C8 N6 1.490(6)
C8 H8A 0.9700
C8 H8B 0.9700
C9 N5 1.469(6)
C9 C10 1.514(7)
C9 H9A 0.9700
C9 H9B 0.9700
C10 N7 1.480(5)
C10 H10A 0.9700
C10 H10B 0.9700
C11 N5 1.480(6)
C11 C12 1.509(6)
C11 H11A 0.9700
C11 H11B 0.9700
C12 N8 1.487(6)
C12 H12A 0.9700
C12 H12B 0.9700
C13 C14 1.481(7)
C13 N2 1.506(6)
C13 H13A 0.9700
C13 H13B 0.9700
C14 C19 1.378(6)
C14 C15 1.386(6)
C15 C16 1.376(7)
C15 H15 0.9300
C16 C17 1.393(6)
C16 H16 0.9300
C17 C18 1.377(6)
C17 C20 1.490(6)
C18 C19 1.381(6)
C18 H18 0.9300
C19 H19 0.9300
C20 N8 1.483(5)
C20 H20A 0.9700
C20 H20B 0.9700
C21 N3 1.489(5)
C21 C22 1.492(6)
C21 H21A 0.9700
C21 H21B 0.9700
C22 C23 1.378(6)
C22 C27 1.394(6)
C23 C24 1.388(6)
C23 H23 0.9300
C24 C25 1.379(6)
C24 H24 0.9300
C25 C26 1.385(6)
C25 C28 1.487(6)
C26 C27 1.370(6)
C26 H26 0.9300
C27 H27 0.9300
C28 N7 1.497(5)
C28 H28A 0.9700
C28 H28B 0.9700
C29 C30 1.485(6)
C29 N4 1.487(5)
C29 H29A 0.9700
C29 H29B 0.9700
C30 C35 1.379(6)
C30 C31 1.390(6)
C31 C32 1.365(6)
C31 H31 0.9300
C32 C33 1.404(6)
C32 H32 0.9300
C33 C34 1.382(6)
C33 C36 1.476(6)
C34 C35 1.386(6)
C34 H34 0.9300
C35 H35 0.9300
C36 N6 1.503(5)
C36 H36A 0.9700
C36 H36B 0.9700
C37 C38 1.78(2)
C37 H37A 0.9600
C37 H37B 0.9600
C37 H37C 0.9600
C38 N9 1.056(12)
Cl1 Zn2 2.4700(13)
Cl1 Zn1 2.4829(13)
Cl2 O4 1.380(5)
Cl2 O2 1.386(5)
Cl2 O3 1.390(5)
Cl2 O1 1.408(5)
Cl3 O7 1.380(4)
Cl3 O5 1.400(5)
Cl3 O6 1.401(4)
Cl3 O8 1.408(6)
Cl4 O9 1.339(5)
Cl4 O11 1.353(6)
Cl4 O12 1.377(5)
Cl4 O10 1.518(7)
N1 Zn1 2.297(4)
N2 Zn1 2.102(3)
N2 H2C 0.9100
N3 Zn1 2.115(3)
N3 H3C 0.9100
N4 Zn1 2.113(3)
N4 H4C 0.9100
N5 Zn2 2.294(4)
N6 Zn2 2.094(3)
N6 H6C 0.9100
N7 Zn2 2.110(3)
N7 H7C 0.9100
N8 Zn2 2.123(3)
N8 H8C 0.9100
N10 C40 1.079(13)
C40 C39 1.548(16)
C39 H39A 0.9600
C39 H39B 0.9600
C39 H39C 0.9600
N11 C42 1.027(9)
C42 C41 1.536(14)
C41 H41A 0.9600
C41 H41B 0.9600
C41 H41C 0.9600

loop_
_geom_torsion_atom_site_label_1
_geom_torsion_atom_site_label_2
_geom_torsion_atom_site_label_3
_geom_torsion_atom_site_label_4
_geom_torsion
N1 C1 C2 N2 -57.2(5)
N1 C3 C4 N3 -58.5(5)
N1 C5 C6 N4 -57.0(5)
N5 C7 C8 N6 -56.0(5)
N5 C9 C10 N7 -57.4(5)
N5 C11 C12 N8 -57.1(5)
N2 C13 C14 C19 -99.9(5)
N2 C13 C14 C15 75.1(5)
C19 C14 C15 C16 5.9(6)
C13 C14 C15 C16 -169.2(4)
C14 C15 C16 C17 0.3(6)
C15 C16 C17 C18 -5.4(6)
C15 C16 C17 C20 169.0(4)
C16 C17 C18 C19 4.4(6)
C20 C17 C18 C19 -169.9(4)
C15 C14 C19 C18 -6.9(6)
C13 C14 C19 C18 168.1(4)
C17 C18 C19 C14 1.8(6)
C18 C17 C20 N8 76.2(5)
C16 C17 C20 N8 -98.0(5)
N3 C21 C22 C23 75.5(5)
N3 C21 C22 C27 -97.4(4)
C27 C22 C23 C24 3.4(6)
C21 C22 C23 C24 -169.5(4)
C22 C23 C24 C25 1.4(6)
C23 C24 C25 C26 -5.3(6)
C23 C24 C25 C28 170.8(4)
C24 C25 C26 C27 4.4(6)
C28 C25 C26 C27 -171.6(4)
C25 C26 C27 C22 0.4(6)
C23 C22 C27 C26 -4.4(6)
C21 C22 C27 C26 168.6(4)
C24 C25 C28 N7 -101.5(5)
C26 C25 C28 N7 74.5(5)
N4 C29 C30 C35 -99.0(5)
N4 C29 C30 C31 75.5(5)
C35 C30 C31 C32 5.4(6)
C29 C30 C31 C32 -169.2(4)
C30 C31 C32 C33 0.3(7)
C31 C32 C33 C34 -5.1(6)
C31 C32 C33 C36 168.5(4)
C32 C33 C34 C35 4.3(6)
C36 C33 C34 C35 -169.3(4)
C31 C30 C35 C34 -6.2(6)
C29 C30 C35 C34 168.4(4)
C33 C34 C35 C30 1.4(6)
C34 C33 C36 N6 73.9(5)
C32 C33 C36 N6 -99.5(5)
C2 C1 N1 C5 -84.1(5)
C2 C1 N1 C3 148.1(4)
C2 C1 N1 Zn1 31.5(4)
C6 C5 N1 C1 146.6(4)
C6 C5 N1 C3 -84.9(4)
C6 C5 N1 Zn1 30.3(4)
C4 C3 N1 C1 -83.9(5)
C4 C3 N1 C5 147.4(4)
C4 C3 N1 Zn1 32.8(4)
C1 C2 N2 C13 -81.3(5)
C1 C2 N2 Zn1 51.7(4)
C14 C13 N2 C2 -179.1(4)
C14 C13 N2 Zn1 55.1(5)
C22 C21 N3 C4 -177.9(4)
C22 C21 N3 Zn1 56.6(4)
C3 C4 N3 C21 -80.6(4)
C3 C4 N3 Zn1 52.6(4)
C5 C6 N4 C29 -81.9(5)
C5 C6 N4 Zn1 51.8(4)
C30 C29 N4 C6 -177.4(4)
C30 C29 N4 Zn1 56.3(5)
C10 C9 N5 C7 -83.5(5)
C10 C9 N5 C11 148.5(4)
C10 C9 N5 Zn2 33.1(4)
C8 C7 N5 C9 147.8(4)
C8 C7 N5 C11 -84.4(5)
C8 C7 N5 Zn2 31.2(4)
C12 C11 N5 C9 -83.7(5)
C12 C11 N5 C7 147.4(4)
C12 C11 N5 Zn2 31.7(4)
C7 C8 N6 C36 -82.6(5)
C7 C8 N6 Zn2 50.4(4)
C33 C36 N6 C8 -177.1(4)
C33 C36 N6 Zn2 56.9(5)
C9 C10 N7 C28 -81.9(5)
C9 C10 N7 Zn2 50.3(4)
C25 C28 N7 C10 -179.2(4)
C25 C28 N7 Zn2 55.2(5)
C17 C20 N8 C12 -178.2(4)
C17 C20 N8 Zn2 55.4(5)
C11 C12 N8 C20 -82.9(4)
C11 C12 N8 Zn2 51.2(4)
C2 N2 Zn1 N4 49.3(3)
C13 N2 Zn1 N4 177.2(3)
C2 N2 Zn1 N3 -98.9(3)
C13 N2 Zn1 N3 29.0(4)
C2 N2 Zn1 N1 -25.2(3)
C13 N2 Zn1 N1 102.7(3)
C2 N2 Zn1 Cl1 155.6(3)
C13 N2 Zn1 Cl1 -76.5(3)
C6 N4 Zn1 N2 -100.2(3)
C29 N4 Zn1 N2 28.8(4)
C6 N4 Zn1 N3 48.0(3)
C29 N4 Zn1 N3 177.0(3)
C6 N4 Zn1 N1 -26.0(3)
C29 N4 Zn1 N1 103.0(3)
C6 N4 Zn1 Cl1 153.5(3)
C29 N4 Zn1 Cl1 -77.5(3)
C21 N3 Zn1 N2 175.6(3)
C4 N3 Zn1 N2 48.1(3)
C21 N3 Zn1 N4 27.7(3)
C4 N3 Zn1 N4 -99.8(3)
C21 N3 Zn1 N1 102.0(3)
C4 N3 Zn1 N1 -25.5(3)
C21 N3 Zn1 Cl1 -78.4(3)
C4 N3 Zn1 Cl1 154.1(3)
C1 N1 Zn1 N2 -3.7(3)
C5 N1 Zn1 N2 116.9(3)
C3 N1 Zn1 N2 -124.4(3)
C1 N1 Zn1 N4 -123.0(3)
C5 N1 Zn1 N4 -2.4(3)
C3 N1 Zn1 N4 116.2(3)
C1 N1 Zn1 N3 116.7(3)
C5 N1 Zn1 N3 -122.8(3)
C3 N1 Zn1 N3 -4.1(3)
C1 N1 Zn1 Cl1 90(7)
C5 N1 Zn1 Cl1 -150(7)
C3 N1 Zn1 Cl1 -31(7)
Zn2 Cl1 Zn1 N2 -142(3)
Zn2 Cl1 Zn1 N4 -23(3)
Zn2 Cl1 Zn1 N3 97(3)
Zn2 Cl1 Zn1 N1 124(7)
C8 N6 Zn2 N7 -98.6(3)
C36 N6 Zn2 N7 29.0(4)
C8 N6 Zn2 N8 50.0(3)
C36 N6 Zn2 N8 177.5(3)
C8 N6 Zn2 N5 -24.4(3)
C36 N6 Zn2 N5 103.1(3)
C8 N6 Zn2 Cl1 154.4(3)
C36 N6 Zn2 Cl1 -78.0(3)
C10 N7 Zn2 N6 50.9(3)
C28 N7 Zn2 N6 178.4(3)
C10 N7 Zn2 N8 -97.3(3)
C28 N7 Zn2 N8 30.1(4)
C10 N7 Zn2 N5 -23.5(3)
C28 N7 Zn2 N5 103.9(3)
C10 N7 Zn2 Cl1 156.8(3)
C28 N7 Zn2 Cl1 -75.8(3)
C20 N8 Zn2 N6 29.0(4)
C12 N8 Zn2 N6 -99.3(3)
C20 N8 Zn2 N7 177.3(3)
C12 N8 Zn2 N7 49.0(3)
C20 N8 Zn2 N5 103.6(3)
C12 N8 Zn2 N5 -24.8(3)
C20 N8 Zn2 Cl1 -75.5(3)
C12 N8 Zn2 Cl1 156.1(3)
C9 N5 Zn2 N6 -125.3(3)
C7 N5 Zn2 N6 -3.8(3)
C11 N5 Zn2 N6 115.7(3)
C9 N5 Zn2 N7 -5.4(3)
C7 N5 Zn2 N7 116.1(3)
C11 N5 Zn2 N7 -124.4(3)
C9 N5 Zn2 N8 115.3(3)
C7 N5 Zn2 N8 -123.2(3)
C11 N5 Zn2 N8 -3.7(3)
C9 N5 Zn2 Cl1 163(5)
C7 N5 Zn2 Cl1 -76(5)
C11 N5 Zn2 Cl1 44(5)
Zn1 Cl1 Zn2 N6 109(3)
Zn1 Cl1 Zn2 N7 -11(3)
Zn1 Cl1 Zn2 N8 -132(3)
Zn1 Cl1 Zn2 N5 -179(100)
